data_4517345
loop_
_publ_author_name
'Kordestani, Nazanin'
'Rudbari, Hadi Amiri'
'Fernandes, Alexandra R.'
'Raposo, Lu\'is R'
'Baptista, Pedro V.'
'Ferreira, Daniela'
'Bruno, Giuseppe'
'Bella, Giovanni'
'Scopelliti, Rosario'
'Braun, Jason D.'
'Herbert, David E.'
'Blacque, Olivier'

_publ_section_title
;
 Antiproliferative Activities of Diimine-Based Mixed Ligand Copper(II)
 Complexes.
;
_journal_name_full 'ACS combinatorial science'
_journal_paper_doi 10.1021/acscombsci.9b00202
_journal_year 2020
_chemical_formula_moiety 'C34 H24 Cl2 Cu2 N6 O10'
_chemical_formula_sum 'C34 H24 Cl2 Cu2 N6 O10'
_chemical_formula_weight 874.57
_space_group_crystal_system monoclinic
_space_group_IT_number 14
_space_group_name_Hall '-P 2ybc'
_space_group_name_H-M_alt 'P 1 21/c 1'
_atom_sites_solution_hydrogens geom
_atom_sites_solution_primary dual
_atom_sites_solution_secondary difmap
_audit_creation_method SHELXL-2017/1
_cell_angle_alpha 90
_cell_angle_beta 105.997(6)
_cell_angle_gamma 90
_cell_formula_units_Z 2
_cell_length_a 11.1024(6)
_cell_length_b 9.8747(5)
_cell_length_c 16.2535(10)
_cell_measurement_reflns_used 2819
_cell_measurement_temperature 140.00(10)
_cell_measurement_theta_max 74.3550
_cell_measurement_theta_min 5.2760
_cell_volume 1712.92(17)
_computing_cell_refinement 'CrysAlisPro 1.171.39.46 (Rigaku OD, 2018)'
_computing_data_collection 'CrysAlisPro 1.171.39.46 (Rigaku OD, 2018)'
_computing_data_reduction 'CrysAlisPro 1.171.39.46 (Rigaku OD, 2018)'
_computing_molecular_graphics 'Mercury 4.1.0 (CCDC, 2019)'
_computing_publication_material 'CIFTab (Sheldrick, 2015)'
_computing_structure_refinement 'SHELXL-2017/1 (Sheldrick, 2017)'
_computing_structure_solution 'SHELXT (Sheldrick, 2015)'
_diffrn_ambient_environment N~2~
_diffrn_ambient_temperature 140.00(10)
_diffrn_detector 'CCD plate'
_diffrn_detector_area_resol_mean 5.2817
_diffrn_detector_type AtlasS2
_diffrn_measured_fraction_theta_full 0.979
_diffrn_measured_fraction_theta_max 0.950
_diffrn_measurement_details
;
List of Runs (angles in degrees, time in seconds):

  # Type    Start    End  Width  t~exp~   \w     \q     \k     \f   Frames
--------------------------------------------------------------------------
  1  \w    -92.00  -2.00   1.00    1.00    --  -40.41 125.00  90.00   90
  2  \w     23.00  68.00   1.00    1.00    --   40.41-125.00  90.00   45
  3  \w     52.00  96.00   1.00    1.00    --   40.41  77.00 -30.00   44
  4  \w     17.00  81.00   1.00    1.00    --   40.41 -99.00 -60.00   64
  5  \w     40.00 122.00   1.00    2.34    --  112.00 -45.00-150.00   82
  6  \w     40.00  90.00   1.00    2.34    --  112.00 -94.00-180.00   50
  7  \w     98.00 178.00   1.00    2.34    --  112.00  30.00 150.00   80
  8  \w     36.00 142.00   1.00    2.34    --  112.00 -77.00   0.00  106
  9  \w     62.00 102.00   1.00    2.34    --  112.00-125.00 -30.00   40
 10  \w     93.00 174.00   1.00    2.34    --  112.00  30.00-120.00   81
;
_diffrn_measurement_device 'four-circle diffractometer'
_diffrn_measurement_device_type 'SuperNova, Dual, Cu at home/near, AtlasS2'
_diffrn_measurement_method '\w scans'
_diffrn_radiation_monochromator mirror
_diffrn_radiation_probe x-ray
_diffrn_radiation_type 'Cu K\a'
_diffrn_radiation_wavelength 1.54184
_diffrn_reflns_av_R_equivalents 0.0289
_diffrn_reflns_av_unetI/netI 0.0418
_diffrn_reflns_Laue_measured_fraction_full 0.979
_diffrn_reflns_Laue_measured_fraction_max 0.950
_diffrn_reflns_limit_h_max 10
_diffrn_reflns_limit_h_min -13
_diffrn_reflns_limit_k_max 10
_diffrn_reflns_limit_k_min -12
_diffrn_reflns_limit_l_max 20
_diffrn_reflns_limit_l_min -19
_diffrn_reflns_number 6057
_diffrn_reflns_point_group_measured_fraction_full 0.979
_diffrn_reflns_point_group_measured_fraction_max 0.950
_diffrn_reflns_theta_full 67.684
_diffrn_reflns_theta_max 75.655
_diffrn_reflns_theta_min 4.142
_diffrn_source 'micro-focus sealed X-ray tube'
_diffrn_source_type 'SuperNova (Cu) X-ray Source'
_exptl_absorpt_coefficient_mu 3.569
_exptl_absorpt_correction_T_max 1.000
_exptl_absorpt_correction_T_min 0.186
_exptl_absorpt_correction_type gaussian
_exptl_absorpt_process_details
;
CrysAlisPro 1.171.39.46 (Rigaku Oxford Diffraction, 2018)
Numerical absorption correction based on gaussian integration over
a multifaceted crystal model.
Empirical absorption correction using spherical harmonics,
 implemented in SCALE3 ABSPACK scaling algorithm.
;
_exptl_crystal_colour 'clear intense green'
_exptl_crystal_density_diffrn 1.696
_exptl_crystal_description prism
_exptl_crystal_F_000 884
_exptl_crystal_size_max 0.528
_exptl_crystal_size_mid 0.388
_exptl_crystal_size_min 0.164
_refine_diff_density_max 1.060
_refine_diff_density_min -0.568
_refine_diff_density_rms 0.098
_refine_ls_extinction_method none
_refine_ls_goodness_of_fit_ref 1.050
_refine_ls_hydrogen_treatment constr
_refine_ls_matrix_type full
_refine_ls_number_parameters 244
_refine_ls_number_reflns 3390
_refine_ls_number_restraints 0
_refine_ls_restrained_S_all 1.050
_refine_ls_R_factor_all 0.0579
_refine_ls_R_factor_gt 0.0513
_refine_ls_shift/su_max 0.000
_refine_ls_shift/su_mean 0.000
_refine_ls_structure_factor_coef Fsqd
_refine_ls_weighting_details 'w=1/[\s^2^(Fo^2^)+(0.0754P)^2^+1.9436P] where P=(Fo^2^+2Fc^2^)/3'
_refine_ls_weighting_scheme calc
_refine_ls_wR_factor_gt 0.1350
_refine_ls_wR_factor_ref 0.1425
_reflns_Friedel_coverage 0.000
_reflns_number_gt 2974
_reflns_number_total 3390
_reflns_threshold_expression 'I > 2\s(I)'
_cod_data_source_file co9b00202_si_006.cif
_cod_data_source_block shelx
_cod_original_cell_volume 1712.91(17)
_cod_original_sg_symbol_H-M 'P 21/c'
_cod_database_code 4517345
_shelx_shelxl_version_number 2017/1
_shelx_space_group_comment
;
The symmetry employed for this shelxl refinement is uniquely defined
by the following loop, which should always be used as a source of
symmetry information in preference to the above space-group names.
They are only intended as comments.
;

loop_
_space_group_symop_operation_xyz
'x, y, z'
'-x, y+1/2, -z+1/2'
'-x, -y, -z'
'x, -y-1/2, z-1/2'

loop_
_atom_site_label
_atom_site_type_symbol
_atom_site_fract_x
_atom_site_fract_y
_atom_site_fract_z
_atom_site_U_iso_or_equiv
_atom_site_adp_type
_atom_site_occupancy
_atom_site_site_symmetry_order
_atom_site_calc_flag
_atom_site_refinement_flags_posn
_atom_site_refinement_flags_adp
Cu1 Cu 0.37090(4) 0.39316(4) 0.43872(3) 0.02478(17) Uani 1 1 d . .
Cl1 Cl 0.78060(11) -0.02924(11) 0.75497(6) 0.0519(3) Uani 1 1 d . .
O1 O 0.4586(2) 0.3972(2) 0.55840(14) 0.0275(5) Uani 1 1 d . .
O2 O 0.4955(2) 0.2659(2) 0.41273(14) 0.0297(5) Uani 1 1 d . .
O3 O 0.2703(2) 0.2053(2) 0.46405(16) 0.0335(5) Uani 1 1 d . .
O4 O 0.1041(3) 0.0817(3) 0.44784(16) 0.0386(6) Uani 1 1 d . .
O5 O 0.0933(2) 0.2676(3) 0.37453(16) 0.0362(6) Uani 1 1 d . .
N2 N 0.2924(2) 0.4293(3) 0.31587(16) 0.0242(5) Uani 1 1 d . .
N1 N 0.2421(2) 0.5277(3) 0.45041(16) 0.0242(5) Uani 1 1 d . .
N3 N 0.1542(3) 0.1854(3) 0.42840(16) 0.0270(5) Uani 1 1 d . .
C6 C 0.1976(3) 0.5212(3) 0.29870(19) 0.0248(6) Uani 1 1 d . .
C11 C 0.5278(3) 0.2973(3) 0.59924(19) 0.0250(6) Uani 1 1 d . .
C5 C 0.1692(3) 0.5777(3) 0.3759(2) 0.0259(6) Uani 1 1 d . .
C16 C 0.5785(3) 0.1930(3) 0.5577(2) 0.0272(6) Uani 1 1 d . .
C7 C 0.1345(3) 0.5559(3) 0.2158(2) 0.0303(7) Uani 1 1 d . .
H7 H 0.067946 0.619706 0.204968 0.036 Uiso 1 1 calc R U
C10 C 0.3243(3) 0.3726(4) 0.2508(2) 0.0311(7) Uani 1 1 d . .
H10 H 0.390153 0.307832 0.262895 0.037 Uiso 1 1 calc R U
C1 C 0.2216(3) 0.5654(4) 0.5247(2) 0.0312(7) Uani 1 1 d . .
H1 H 0.271781 0.528255 0.576829 0.037 Uiso 1 1 calc R U
C17 C 0.5621(3) 0.1891(3) 0.4678(2) 0.0302(7) Uani 1 1 d . .
H17 H 0.606790 0.120672 0.447466 0.036 Uiso 1 1 calc R U
C9 C 0.2658(3) 0.4039(4) 0.1659(2) 0.0341(7) Uani 1 1 d . .
H9 H 0.291465 0.362463 0.120728 0.041 Uiso 1 1 calc R U
C13 C 0.6311(3) 0.1931(4) 0.7362(2) 0.0317(7) Uani 1 1 d . .
H13 H 0.648818 0.191856 0.796829 0.038 Uiso 1 1 calc R U
C8 C 0.1693(3) 0.4968(4) 0.1488(2) 0.0346(7) Uani 1 1 d . .
H8 H 0.127043 0.519905 0.091363 0.041 Uiso 1 1 calc R U
C12 C 0.5556(3) 0.2933(3) 0.6892(2) 0.0279(6) Uani 1 1 d . .
H12 H 0.521770 0.360786 0.718148 0.034 Uiso 1 1 calc R U
C4 C 0.0776(3) 0.6721(4) 0.3736(2) 0.0339(7) Uani 1 1 d . .
H4 H 0.028942 0.708267 0.320745 0.041 Uiso 1 1 calc R U
C14 C 0.6814(3) 0.0931(4) 0.6938(2) 0.0343(7) Uani 1 1 d . .
C2 C 0.1283(4) 0.6578(4) 0.5267(2) 0.0373(8) Uani 1 1 d . .
H2 H 0.112942 0.682432 0.579399 0.045 Uiso 1 1 calc R U
C3 C 0.0579(4) 0.7135(4) 0.4504(3) 0.0413(9) Uani 1 1 d . .
H3 H -0.003857 0.780022 0.450652 0.050 Uiso 1 1 calc R U
C15 C 0.6575(3) 0.0928(3) 0.6071(2) 0.0340(7) Uani 1 1 d . .
H15 H 0.693769 0.025459 0.579652 0.041 Uiso 1 1 calc R U

loop_
_atom_site_aniso_label
_atom_site_aniso_U_11
_atom_site_aniso_U_22
_atom_site_aniso_U_33
_atom_site_aniso_U_23
_atom_site_aniso_U_13
_atom_site_aniso_U_12
Cu1 0.0258(3) 0.0236(3) 0.0204(3) 0.00022(15) -0.00128(18) 0.00367(17)
Cl1 0.0647(7) 0.0485(6) 0.0368(5) 0.0133(4) 0.0046(4) 0.0278(5)
O1 0.0306(12) 0.0227(11) 0.0244(10) -0.0006(8) -0.0005(9) 0.0047(9)
O2 0.0299(12) 0.0314(12) 0.0255(10) 0.0020(9) 0.0036(9) 0.0099(9)
O3 0.0282(12) 0.0321(12) 0.0345(12) 0.0015(9) -0.0006(9) -0.0043(10)
O4 0.0405(14) 0.0384(14) 0.0345(13) 0.0029(10) 0.0061(11) -0.0113(11)
O5 0.0301(13) 0.0307(12) 0.0407(13) 0.0024(10) -0.0019(10) -0.0008(10)
N2 0.0198(12) 0.0253(12) 0.0244(12) -0.0024(10) 0.0008(9) 0.0001(10)
N1 0.0221(13) 0.0226(12) 0.0245(12) -0.0023(9) 0.0004(10) 0.0019(10)
N3 0.0296(14) 0.0267(13) 0.0236(12) -0.0038(10) 0.0054(10) -0.0042(11)
C6 0.0216(15) 0.0241(14) 0.0241(14) 0.0013(11) -0.0013(11) -0.0007(11)
C11 0.0210(14) 0.0255(14) 0.0248(14) 0.0011(11) 0.0000(11) -0.0015(12)
C5 0.0243(15) 0.0245(14) 0.0253(14) -0.0026(11) 0.0008(12) -0.0019(12)
C16 0.0267(16) 0.0275(15) 0.0251(14) 0.0017(12) 0.0033(12) 0.0040(12)
C7 0.0268(17) 0.0307(16) 0.0278(15) 0.0008(12) -0.0020(12) 0.0040(13)
C10 0.0294(17) 0.0339(17) 0.0274(15) -0.0024(12) 0.0037(12) 0.0051(13)
C1 0.0327(18) 0.0336(17) 0.0246(15) -0.0029(12) 0.0036(13) 0.0020(14)
C17 0.0298(17) 0.0277(15) 0.0304(16) -0.0012(12) 0.0037(13) 0.0071(13)
C9 0.0348(18) 0.0398(19) 0.0264(16) -0.0037(13) 0.0065(13) 0.0037(14)
C13 0.0322(17) 0.0314(16) 0.0274(15) 0.0065(12) 0.0013(13) 0.0034(14)
C8 0.0381(19) 0.0387(18) 0.0216(14) 0.0006(13) -0.0009(13) -0.0004(15)
C12 0.0277(16) 0.0272(15) 0.0268(15) 0.0003(12) 0.0040(12) 0.0017(12)
C4 0.0301(18) 0.0338(17) 0.0320(16) -0.0013(13) -0.0011(13) 0.0037(14)
C14 0.0347(19) 0.0302(17) 0.0335(17) 0.0066(13) 0.0017(14) 0.0059(14)
C2 0.038(2) 0.0390(19) 0.0327(17) -0.0088(14) 0.0058(14) 0.0041(15)
C3 0.036(2) 0.043(2) 0.043(2) -0.0084(16) 0.0066(15) 0.0137(16)
C15 0.0352(19) 0.0282(16) 0.0365(18) 0.0022(13) 0.0063(14) 0.0057(14)

loop_
_atom_type_symbol
_atom_type_description
_atom_type_scat_dispersion_real
_atom_type_scat_dispersion_imag
_atom_type_scat_source
C C 0.0181 0.0091 'International Tables Vol C Tables 4.2.6.8 and 6.1.1.4'
H H 0.0000 0.0000 'International Tables Vol C Tables 4.2.6.8 and 6.1.1.4'
Cl Cl 0.3639 0.7018 'International Tables Vol C Tables 4.2.6.8 and 6.1.1.4'
Cu Cu -1.9646 0.5888 'International Tables Vol C Tables 4.2.6.8 and 6.1.1.4'
N N 0.0311 0.0180 'International Tables Vol C Tables 4.2.6.8 and 6.1.1.4'
O O 0.0492 0.0322 'International Tables Vol C Tables 4.2.6.8 and 6.1.1.4'

loop_
_exptl_crystal_face_index_h
_exptl_crystal_face_index_k
_exptl_crystal_face_index_l
_exptl_crystal_face_perp_dist
5 0 -9 0.1079
-5 0 9 0.0537
-5 -1 -6 0.2764
-1 -6 -3 0.1997
2 -6 0 0.1650
5 -2 5 0.2152
4 4 5 0.2345
1 6 4 0.2227
-1 6 1 0.2158
-3 6 -1 0.2072
4 2 -10 0.1450
-4 -5 0 0.2098
-4 -3 8 0.0930
-3 -1 10 0.0891
2 0 -11 0.1917
4 4 -6 0.2091
5 -1 -9 0.1198
6 4 -3 0.2445
4 -4 -7 0.1501
6 -3 -6 0.1658
1 -5 -7 0.1944
-7 2 5 0.1359
-1 5 -5 0.2083
0 6 -3 0.2176
3 3 -9 0.1651
2 1 -10 0.1936
1 -4 -9 0.1987
5 0 -10 0.1142
-6 3 7 0.1047
6 0 4 0.2314
1 -4 7 0.1684
-7 0 2 0.2126
7 0 -5 0.1769
6 3 -1 0.2444

loop_
_geom_angle_atom_site_label_1
_geom_angle_atom_site_label_2
_geom_angle_atom_site_label_3
_geom_angle
O1 Cu1 N2 167.87(10)
O1 Cu1 O2 92.29(9)
N2 Cu1 O2 92.19(10)
O1 Cu1 N1 93.79(10)
N2 Cu1 N1 81.28(11)
O2 Cu1 N1 173.25(10)
O1 Cu1 O3 88.30(9)
N2 Cu1 O3 103.27(10)
O2 Cu1 O3 85.87(10)
N1 Cu1 O3 97.23(10)
C11 O1 Cu1 124.00(19)
C17 O2 Cu1 122.6(2)
N3 O3 Cu1 122.17(19)
C10 N2 C6 118.7(3)
C10 N2 Cu1 126.0(2)
C6 N2 Cu1 115.4(2)
C1 N1 C5 119.8(3)
C1 N1 Cu1 125.0(2)
C5 N1 Cu1 115.2(2)
O4 N3 O5 121.3(3)
O4 N3 O3 118.5(3)
O5 N3 O3 120.2(3)
N2 C6 C7 121.5(3)
N2 C6 C5 114.2(3)
C7 C6 C5 124.3(3)
O1 C11 C12 118.4(3)
O1 C11 C16 123.6(3)
C12 C11 C16 117.9(3)
N1 C5 C4 121.9(3)
N1 C5 C6 114.0(3)
C4 C5 C6 124.1(3)
C15 C16 C17 116.6(3)
C15 C16 C11 119.9(3)
C17 C16 C11 123.3(3)
C6 C7 C8 119.2(3)
N2 C10 C9 122.9(3)
N1 C1 C2 121.1(3)
O2 C17 C16 127.1(3)
C8 C9 C10 118.2(3)
C12 C13 C14 119.6(3)
C9 C8 C7 119.5(3)
C13 C12 C11 121.2(3)
C5 C4 C3 118.4(3)
C15 C14 C13 121.2(3)
C15 C14 Cl1 120.1(3)
C13 C14 Cl1 118.7(3)
C3 C2 C1 118.8(3)
C2 C3 C4 119.9(3)
C14 C15 C16 120.0(3)

loop_
_geom_bond_atom_site_label_1
_geom_bond_atom_site_label_2
_geom_bond_distance
Cu1 O1 1.921(2)
Cu1 N2 1.979(3)
Cu1 O2 1.998(2)
Cu1 N1 1.999(3)
Cu1 O3 2.260(2)
Cl1 C14 1.748(3)
O1 C11 1.313(4)
O2 C17 1.248(4)
O3 N3 1.275(4)
O4 N3 1.246(4)
O5 N3 1.247(4)
N2 C10 1.328(4)
N2 C6 1.359(4)
N1 C1 1.342(4)
N1 C5 1.351(4)
C6 C7 1.379(4)
C6 C5 1.484(4)
C11 C12 1.410(4)
C11 C16 1.429(4)
C5 C4 1.373(5)
C16 C15 1.416(5)
C16 C17 1.422(5)
C7 C8 1.382(5)
C10 C9 1.389(5)
C1 C2 1.388(5)
C9 C8 1.378(5)
C13 C12 1.383(4)
C13 C14 1.406(5)
C4 C3 1.387(5)
C14 C15 1.360(5)
C2 C3 1.384(5)
